data_7013094
loop_
_publ_author_name
'Daniel D\"onnecke'
'Wolfgang Imhof'

_publ_section_title
;
 The formation of cis- and trans-[Ru(CN)2(CNtBu)4] by reductive
 cleavage of isocyanide ligands; isomer separation by supramolecular
 interactions with various solvents
;
_journal_issue 13
_journal_name_full 'Dalton Trans.'
_journal_page_first 2737
_journal_page_last 2744
_journal_paper_doi 10.1039/b304199a
_journal_year 2003
_chemical_formula_sum 'C11.75 H19.5 N3 O0.25 Ru0.5'
_chemical_formula_weight 257.34
_chemical_name_systematic
;
?
;
_space_group_IT_number 13
_symmetry_cell_setting monoclinic
_symmetry_space_group_name_Hall '-P 2yac'
_symmetry_space_group_name_H-M 'P 1 2/n 1'
_atom_sites_solution_hydrogens geom
_atom_sites_solution_primary direct
_atom_sites_solution_secondary difmap
_audit_creation_method SHELXL
_cell_angle_alpha 90.00
_cell_angle_beta 91.64(2)
_cell_angle_gamma 90.00
_cell_formula_units_Z 4
_cell_length_a 10.3896(3)
_cell_length_b 9.6085(3)
_cell_length_c 14.8321(5)
_cell_measurement_temperature 173(2)
_cell_volume 1480.06(8)
_computing_cell_refinement XP
_computing_data_collection COLLECT
_computing_data_reduction XP
_computing_structure_refinement 'SHELXL-93 (Sheldrick, 1993)'
_computing_structure_solution 'SHELXS-86 (Sheldrick, 1990)'
_diffrn_ambient_temperature 173(2)
_diffrn_measurement_device KAPPA-CCD
_diffrn_measurement_method 'phi-scan, omega-scan'
_diffrn_radiation_monochromator graphite
_diffrn_radiation_source 'fine-focus sealed tube'
_diffrn_radiation_type MoK\a
_diffrn_radiation_wavelength 0.71073
_diffrn_reflns_av_R_equivalents 0.0182
_diffrn_reflns_av_sigmaI/netI 0.0318
_diffrn_reflns_limit_h_max 13
_diffrn_reflns_limit_h_min -13
_diffrn_reflns_limit_k_max 10
_diffrn_reflns_limit_k_min -12
_diffrn_reflns_limit_l_max 19
_diffrn_reflns_limit_l_min -19
_diffrn_reflns_number 5908
_diffrn_reflns_theta_max 27.44
_diffrn_reflns_theta_min 2.12
_exptl_absorpt_coefficient_mu 0.550
_exptl_crystal_colour colourless
_exptl_crystal_density_diffrn 1.155
_exptl_crystal_description quader
_exptl_crystal_F_000 540
_exptl_crystal_size_max 0.5
_exptl_crystal_size_mid 0.3
_exptl_crystal_size_min 0.3
_refine_diff_density_max 0.991
_refine_diff_density_min -0.589
_refine_diff_density_rms 0.106
_refine_ls_extinction_method none
_refine_ls_goodness_of_fit_all 0.921
_refine_ls_goodness_of_fit_obs 0.947
_refine_ls_matrix_type full
_refine_ls_number_parameters 174
_refine_ls_number_reflns 3364
_refine_ls_number_restraints 0
_refine_ls_restrained_S_all 1.039
_refine_ls_restrained_S_obs 0.947
_refine_ls_R_factor_all 0.0525
_refine_ls_R_factor_obs 0.0401
_refine_ls_shift/esd_max 0.000
_refine_ls_shift/esd_mean 0.000
_refine_ls_structure_factor_coef Fsqd
_refine_ls_weighting_details 'w=1/[\s^2^(Fo^2^)+(0.0717P)^2^+3.0901P] where P=(Fo^2^+2Fc^2^)/3'
_refine_ls_weighting_scheme calc
_refine_ls_wR_factor_all 0.1372
_refine_ls_wR_factor_obs 0.1131
_reflns_number_observed 2780
_reflns_number_total 3370
_reflns_observed_criterion >2sigma(I)
_cod_data_source_file b304199a.txt
_cod_data_source_block tt1721
_cod_depositor_comments
;
The following automatic conversions were performed:

'_refine_ls_weighting_scheme' value 'calc
w=1/[\s^2^(Fo^2^)+(0.0717P)^2^+3.0901P] where P=(Fo^2^+2Fc^2^)/3' was
changed to 'calc'. New tag '_refine_ls_weighting_details' was
created. The value of the new tag was set to
'w=1/[\s^2^(Fo^2^)+(0.0717P)^2^+3.0901P] where P=(Fo^2^+2Fc^2^)/3'.

Automatic conversion script
Id: cif_fix_values 3143 2015-03-26 13:38:13Z robertas 
;
_cod_original_sg_symbol_H-M P2/n
_cod_original_formula_sum 'C11.75 H19.50 N3 O0.25 Ru0.50'
_cod_database_code 7013094

loop_
_symmetry_equiv_pos_as_xyz
'x, y, z'
'-x+1/2, y, -z+1/2'
'-x, -y, -z'
'x-1/2, -y, z-1/2'

loop_
_atom_site_aniso_label
_atom_site_aniso_U_11
_atom_site_aniso_U_22
_atom_site_aniso_U_33
_atom_site_aniso_U_23
_atom_site_aniso_U_13
_atom_site_aniso_U_12
Ru1 0.0380(2) 0.0238(2) 0.0181(2) -0.00065(11) 0.00263(12) -0.01272(12)
C2 0.0362(15) 0.0264(13) 0.027(2) 0.0002(12) 0.0019(11) -0.0094(12)
C1 0.047(2) 0.0279(15) 0.0265(15) -0.0009(12) 0.0026(13) -0.0130(13)
N3 0.047(2) 0.0310(14) 0.042(2) 0.0028(12) 0.0059(12) -0.0160(12)
N2 0.0406(14) 0.0351(14) 0.0235(13) -0.0031(11) 0.0013(10) -0.0043(11)
N1 0.056(2) 0.038(2) 0.045(2) 0.0002(13) 0.0021(14) -0.0019(14)
C7 0.041(2) 0.0317(15) 0.0244(14) -0.0011(12) 0.0028(12) -0.0106(13)
C3 0.042(2) 0.036(2) 0.0216(14) -0.0061(12) 0.0016(12) 0.0071(13)
C8 0.039(2) 0.0237(15) 0.082(3) 0.013(2) 0.008(2) -0.0113(13)
C4 0.063(2) 0.050(2) 0.051(2) -0.013(2) -0.009(2) 0.024(2)
C5 0.054(2) 0.065(2) 0.040(2) -0.013(2) -0.015(2) 0.019(2)
C6 0.091(4) 0.060(3) 0.044(2) -0.002(2) 0.029(2) -0.017(2)
C9 0.045(3) 0.038(3) 0.072(5) 0.020(3) -0.011(3) -0.012(2)
C10 0.058(4) 0.027(2) 0.078(5) -0.006(3) -0.021(3) -0.007(2)
C11 0.046(3) 0.041(3) 0.098(6) 0.014(3) 0.028(3) -0.005(2)
C12 0.065(6) 0.006(3) 0.061(6) 0.000 0.035(5) 0.000
C13 0.012(2) 0.075(5) 0.043(4) -0.027(4) 0.001(2) -0.003(3)
O1 0.250(19) 0.008(3) 0.244(20) 0.000 0.170(17) 0.000

loop_
_atom_site_label
_atom_site_type_symbol
_atom_site_fract_x
_atom_site_fract_y
_atom_site_fract_z
_atom_site_U_iso_or_equiv
_atom_site_thermal_displace_type
_atom_site_occupancy
_atom_site_calc_flag
_atom_site_refinement_flags
_atom_site_disorder_group
Ru1 Ru 0.0000 0.5000 0.0000 0.02660(13) Uani 1 d S .
C2 C 0.0022(3) 0.5485(3) 0.1317(2) 0.0300(6) Uani 1 d . .
C1 C 0.1669(3) 0.3851(3) 0.0181(2) 0.0338(7) Uani 1 d . .
N3 N -0.1608(3) 0.2299(3) 0.0383(2) 0.0399(6) Uani 1 d . .
N2 N 0.0017(3) 0.5762(3) 0.2068(2) 0.0331(6) Uani 1 d . .
N1 N 0.2602(3) 0.3215(3) 0.0277(2) 0.0465(7) Uani 1 d . .
C7 C -0.1033(3) 0.3288(3) 0.0248(2) 0.0323(6) Uani 1 d . .
C3 C -0.0050(3) 0.6097(3) 0.3029(2) 0.0332(7) Uani 1 d . .
C8 C -0.2307(3) 0.0997(3) 0.0525(3) 0.0483(9) Uani 1 d . .
C4 C -0.0644(4) 0.7540(4) 0.3114(3) 0.0549(10) Uani 1 d . .
H4A H -0.1502(12) 0.7544(9) 0.2823(18) 0.077(5) Uiso 1 calc R .
H4B H -0.0097(15) 0.8226(6) 0.2820(18) 0.077(5) Uiso 1 calc R .
H4C H -0.0714(27) 0.7778(14) 0.3753(3) 0.077(5) Uiso 1 calc R .
C5 C 0.1321(4) 0.6108(5) 0.3422(3) 0.0532(10) Uani 1 d . .
H5A H 0.1708(11) 0.5187(10) 0.3348(20) 0.077(5) Uiso 1 calc R .
H5B H 0.1307(5) 0.6342(34) 0.4065(6) 0.077(5) Uiso 1 calc R .
H5C H 0.1831(9) 0.6803(24) 0.3106(15) 0.077(5) Uiso 1 calc R .
C6 C -0.0852(6) 0.4984(4) 0.3466(3) 0.0645(14) Uani 1 d . .
H6A H -0.0431(16) 0.4078(7) 0.3402(19) 0.077(5) Uiso 1 calc R .
H6B H -0.1708(11) 0.4955(22) 0.3172(15) 0.077(5) Uiso 1 calc R .
H6C H -0.0936(26) 0.5197(18) 0.4108(6) 0.077(5) Uiso 1 calc R .
C9 C -0.1504(6) -0.0009(6) 0.1042(6) 0.052(2) Uani 0.669(8) d P 1
H9A H -0.1344(34) 0.0343(21) 0.1655(10) 0.058(7) Uiso 0.669(8) calc PR 1
H9B H -0.0682(18) -0.0135(34) 0.0745(16) 0.058(7) Uiso 0.669(8) calc PR 1
H9C H -0.1954(19) -0.0904(14) 0.1070(25) 0.058(7) Uiso 0.669(8) calc PR 1
C10 C -0.2550(6) 0.0375(6) -0.0479(5) 0.055(2) Uani 0.669(8) d P 1
H10A H -0.3020(32) -0.0507(20) -0.0442(5) 0.058(7) Uiso 0.669(8) calc PR 1
H10B H -0.1721(6) 0.0215(37) -0.0760(10) 0.058(7) Uiso 0.669(8) calc PR 1
H10C H -0.3057(31) 0.1040(18) -0.0843(9) 0.058(7) Uiso 0.669(8) calc PR 1
C11 C -0.3593(6) 0.1322(6) 0.0894(6) 0.061(2) Uani 0.669(8) d P 1
H11A H -0.3478(6) 0.1818(37) 0.1468(14) 0.058(7) Uiso 0.669(8) calc PR 1
H11B H -0.4064(16) 0.0454(7) 0.0993(26) 0.058(7) Uiso 0.669(8) calc PR 1
H11C H -0.4081(16) 0.1907(35) 0.0465(13) 0.058(7) Uiso 0.669(8) calc PR 1
C9X C -0.1386(19) -0.0142(18) 0.0468(15) 0.074(5) Uiso 0.331(8) d P 2
H9D H -0.1012(79) -0.0145(69) -0.0131(28) 0.079(18) Uiso 0.331(8) calc PR 2
H9E H -0.1826(27) -0.1028(20) 0.0568(73) 0.079(18) Uiso 0.331(8) calc PR 2
H9F H -0.0700(56) -0.0017(62) 0.0928(49) 0.079(18) Uiso 0.331(8) calc PR 2
C10X C -0.2503(12) 0.1137(13) 0.1694(8) 0.051(3) Uiso 0.331(8) d P 2
H10D H -0.1673(22) 0.0983(101) 0.2009(9) 0.079(18) Uiso 0.331(8) calc PR 2
H10E H -0.3123(72) 0.0437(68) 0.1888(13) 0.079(18) Uiso 0.331(8) calc PR 2
H10F H -0.2822(89) 0.2068(36) 0.1837(11) 0.079(18) Uiso 0.331(8) calc PR 2
C11X C -0.3522(5) 0.1026(6) 0.0229(4) 0.073(4) Uiso 0.331(8) d P 2
H11D H -0.3787(6) 0.0089(6) 0.0039(7) 0.079(18) Uiso 0.331(8) calc PR 2
H11E H -0.3607(5) 0.1665(7) -0.0284(5) 0.079(18) Uiso 0.331(8) calc PR 2
H11F H -0.4072(5) 0.1344(9) 0.0714(4) 0.079(18) Uiso 0.331(8) calc PR 2
C12 C -0.2498(5) -0.1010(8) -0.2505(5) 0.043(2) Uani 0.50 d SPR .
C13 C 0.1326(5) 0.1798(8) 0.2539(4) 0.043(2) Uani 0.50 d PR .
H13A H 0.0599(5) 0.1164(9) 0.2616(4) 0.070(16) Uiso 0.50 calc PR .
H13B H 0.1199(5) 0.2320(7) 0.1976(5) 0.070(16) Uiso 0.50 calc PR .
H13C H 0.1380(5) 0.2448(8) 0.3047(5) 0.070(16) Uiso 0.50 calc PR .
O1 O -0.2500 0.0277(9) -0.2500 0.164(9) Uani 0.50 d SP .

loop_
_atom_type_symbol
_atom_type_description
_atom_type_scat_dispersion_real
_atom_type_scat_dispersion_imag
_atom_type_scat_source
C C 0.0033 0.0016 'International Tables Vol C Tables 4.2.6.8 and 6.1.1.4'
H H 0.0000 0.0000 'International Tables Vol C Tables 4.2.6.8 and 6.1.1.4'
N N 0.0061 0.0033 'International Tables Vol C Tables 4.2.6.8 and 6.1.1.4'
O O 0.0106 0.0060 'International Tables Vol C Tables 4.2.6.8 and 6.1.1.4'
Ru Ru -1.2594 0.8363 'International Tables Vol C Tables 4.2.6.8 and 6.1.1.4'

loop_
_geom_angle_atom_site_label_1
_geom_angle_atom_site_label_2
_geom_angle_atom_site_label_3
_geom_angle
_geom_angle_site_symmetry_1
_geom_angle_site_symmetry_3
_geom_angle_publ_flag
C7 Ru1 C7 180.0 . 3_565 ?
C7 Ru1 C2 89.83(12) . 3_565 ?
C7 Ru1 C2 90.17(12) 3_565 3_565 ?
C7 Ru1 C2 90.17(12) . . ?
C7 Ru1 C2 89.83(12) 3_565 . ?
C2 Ru1 C2 180.0 3_565 . ?
C7 Ru1 C1 89.40(12) . . ?
C7 Ru1 C1 90.60(12) 3_565 . ?
C2 Ru1 C1 89.36(12) 3_565 . ?
C2 Ru1 C1 90.64(13) . . ?
C7 Ru1 C1 90.60(12) . 3_565 ?
C7 Ru1 C1 89.40(12) 3_565 3_565 ?
C2 Ru1 C1 90.64(13) 3_565 3_565 ?
C2 Ru1 C1 89.36(12) . 3_565 ?
C1 Ru1 C1 180.0 . 3_565 ?
N2 C2 Ru1 179.0(3) . . ?
N1 C1 Ru1 179.5(3) . . ?
C7 N3 C8 177.3(3) . . ?
C2 N2 C3 177.5(3) . . ?
N3 C7 Ru1 178.9(3) . . ?
N2 C3 C6 107.6(3) . . ?
N2 C3 C4 108.1(3) . . ?
C6 C3 C4 112.2(3) . . ?
N2 C3 C5 107.7(3) . . ?
C6 C3 C5 111.2(4) . . ?
C4 C3 C5 109.8(3) . . ?
C11X C8 N3 114.0(4) . . ?
C11X C8 C9X 128.1(8) . . ?
N3 C8 C9X 107.7(8) . . ?
N3 C8 C9 111.0(3) . . ?
N3 C8 C11 109.1(3) . . ?
C9 C8 C11 116.4(5) . . ?
N3 C8 C10 104.4(3) . . ?
C9 C8 C10 107.9(5) . . ?
C11 C8 C10 107.3(5) . . ?
C11X C8 C10X 100.9(5) . . ?
N3 C8 C10X 98.6(5) . . ?
C9X C8 C10X 102.1(10) . . ?
C3 C4 H4A 109.5(2) . . ?
C3 C4 H4B 109.5(2) . . ?
H4A C4 H4B 109.5 . . ?
C3 C4 H4C 109.5(2) . . ?
H4A C4 H4C 109.5 . . ?
H4B C4 H4C 109.5 . . ?
C3 C5 H5A 109.5(2) . . ?
C3 C5 H5B 109.5(2) . . ?
H5A C5 H5B 109.5 . . ?
C3 C5 H5C 109.5(2) . . ?
H5A C5 H5C 109.5 . . ?
H5B C5 H5C 109.5 . . ?
C3 C6 H6A 109.5(2) . . ?
C3 C6 H6B 109.5(3) . . ?
H6A C6 H6B 109.5 . . ?
C3 C6 H6C 109.5(2) . . ?
H6A C6 H6C 109.5 . . ?
H6B C6 H6C 109.5 . . ?
C8 C9 H9A 109.5(4) . . ?
C8 C9 H9B 109.5(3) . . ?
H9A C9 H9B 109.5 . . ?
C8 C9 H9C 109.5(3) . . ?
H9A C9 H9C 109.5 . . ?
H9B C9 H9C 109.5 . . ?
C8 C10 H10A 109.5(3) . . ?
C8 C10 H10B 109.5(3) . . ?
H10A C10 H10B 109.5 . . ?
C8 C10 H10C 109.5(3) . . ?
H10A C10 H10C 109.5 . . ?
H10B C10 H10C 109.5 . . ?
C8 C11 H11A 109.5(4) . . ?
C8 C11 H11B 109.5(3) . . ?
H11A C11 H11B 109.5 . . ?
C8 C11 H11C 109.5(3) . . ?
H11A C11 H11C 109.5 . . ?
H11B C11 H11C 109.5 . . ?
C8 C9X H9D 109.5(9) . . ?
C8 C9X H9E 109.5(8) . . ?
H9D C9X H9E 109.5 . . ?
C8 C9X H9F 109.5(8) . . ?
H9D C9X H9F 109.5 . . ?
H9E C9X H9F 109.5 . . ?
C8 C10X H10D 109.5(4) . . ?
C8 C10X H10E 109.5(4) . . ?
H10D C10X H10E 109.5 . . ?
C8 C10X H10F 109.5(4) . . ?
H10D C10X H10F 109.5 . . ?
H10E C10X H10F 109.5 . . ?
C8 C11X H11D 109.5(3) . . ?
C8 C11X H11E 109.5(3) . . ?
H11D C11X H11E 109.5 . . ?
C8 C11X H11F 109.5(3) . . ?
H11D C11X H11F 109.5 . . ?
H11E C11X H11F 109.5 . . ?
O1 C12 C13 122.0(8) . 3 ?
O1 C12 C13 121.6(5) . 4 ?
C13 C12 C13 116.5(11) 3 4 ?
C12 C13 H13A 109.5(6) 3 . ?
C12 C13 H13B 109.5(5) 3 . ?
H13A C13 H13B 109.5 . . ?
C12 C13 H13C 109.5(5) 3 . ?
H13A C13 H13C 109.47(13) . . ?
H13B C13 H13C 109.5(2) . . ?

loop_
_geom_bond_atom_site_label_1
_geom_bond_atom_site_label_2
_geom_bond_distance
_geom_bond_site_symmetry_2
_geom_bond_publ_flag
Ru1 C7 2.004(3) . ?
Ru1 C7 2.004(3) 3_565 ?
Ru1 C2 2.007(3) 3_565 ?
Ru1 C2 2.007(3) . ?
Ru1 C1 2.067(4) . ?
Ru1 C1 2.067(4) 3_565 ?
C2 N2 1.147(4) . ?
C1 N1 1.151(5) . ?
N3 C7 1.143(4) . ?
N3 C8 1.465(4) . ?
N2 C3 1.465(4) . ?
C3 C6 1.513(5) . ?
C3 C4 1.524(5) . ?
C3 C5 1.523(5) . ?
C8 C11X 1.325(6) . ?
C8 C9X 1.46(2) . ?
C8 C9 1.478(7) . ?
C8 C11 1.491(7) . ?
C8 C10 1.618(8) . ?
C8 C10X 1.757(13) . ?
C4 H4A 0.98 . ?
C4 H4B 0.98 . ?
C4 H4C 0.98 . ?
C5 H5A 0.98 . ?
C5 H5B 0.98 . ?
C5 H5C 0.98 . ?
C6 H6A 0.98 . ?
C6 H6B 0.98 . ?
C6 H6C 0.98 . ?
C9 H9A 0.98 . ?
C9 H9B 0.98 . ?
C9 H9C 0.98 . ?
C10 H10A 0.98 . ?
C10 H10B 0.98 . ?
C10 H10C 0.98 . ?
C11 H11A 0.98 . ?
C11 H11B 0.98 . ?
C11 H11C 0.98 . ?
C9X H9D 0.98 . ?
C9X H9E 0.98 . ?
C9X H9F 0.98 . ?
C10X H10D 0.98 . ?
C10X H10E 0.98 . ?
C10X H10F 0.98 . ?
C11X H11D 0.98 . ?
C11X H11E 0.98 . ?
C11X H11F 0.98 . ?
C12 O1 1.237(11) . ?
C12 C13 1.436(10) 3 ?
C12 C13 1.441(7) 4 ?
C13 C12 1.436(13) 3 ?
C13 H13A 0.98 . ?
C13 H13B 0.98 . ?
C13 H13C 0.98 . ?
